data_9002308
loop_
_publ_author_name
'Redhammer, G. J.'
'Beran, A.'
'Schneider, J.'
'Amthauer, G.'
'Lottermoser, W.'

_publ_section_title
;
 Spectroscopic and structural properties of synthetic micas on the
 annite-siderophyllite binary: Synthesis, crystal structure refinement,
 Mossbauer, and infrared spectroscopy
 Sample: A44
;
_journal_name_full 'American Mineralogist'
_journal_page_first 449
_journal_page_last 465
_journal_volume 85
_journal_year 2000
_chemical_formula_sum 'Al Fe3 K0.956 O12 Si3'
_chemical_name_mineral Annite
_space_group_IT_number 12
_symmetry_space_group_name_Hall '-C 2y'
_symmetry_space_group_name_H-M 'C 1 2/m 1'
_cell_angle_alpha 90
_cell_angle_beta 100.16
_cell_angle_gamma 90
_cell_length_a 5.3899
_cell_length_b 9.3367
_cell_length_c 10.3086
_cell_formula_units_Z 2
_cell_volume 510.634
_database_code_amcsd 0002392
_exptl_crystal_density_diffrn 3.305
_cod_original_formula_sum '(Si3 Al) Fe3 K.956 O12'
_cod_database_code 9002308

loop_
_space_group_symop_operation_xyz
x,y,z
1/2+x,1/2+y,z
x,-y,z
1/2+x,1/2-y,z
-x,y,-z
1/2-x,1/2+y,-z
-x,-y,-z
1/2-x,1/2-y,-z

loop_
_atom_site_label
_atom_site_fract_x
_atom_site_fract_y
_atom_site_fract_z
_atom_site_occupancy
_atom_site_U_iso_or_equiv
SiT 0.57460 0.16640 0.22540 0.75000 0.01355
AlT 0.57460 0.16640 0.22540 0.25000 0.01355
Fe1 0.00000 0.50000 0.50000 1.00000 0.01140
Fe2 0.00000 0.83330 0.50000 1.00000 0.02026
K 0.00000 0.00000 0.00000 0.95600 0.04813
O1 0.81380 0.24100 0.17770 1.00000 0.04053
O2 0.54570 0.00000 0.16760 1.00000 0.03040
O3 0.63730 0.16750 0.39390 1.00000 0.01900
O4 0.13670 0.00000 0.38600 1.00000 0.02406

loop_
_cod_related_entry_id
_cod_related_entry_database
_cod_related_entry_code
1 AMCSD 0002392
